data_1506566
loop_
_publ_author_name
'Pham, David'
'Cer\'on Bertran, Jordi'
'Olmstead, Marilyn M.'
'Mascal, Mark'
'Balch, Alan L.'

_publ_section_title
;
 Interaction of fullerenes with the concave surfaces of
 perchloroazatriquinacene.
;
_journal_issue 14
_journal_name_full 'Organic letters'
_journal_page_first 2805
_journal_page_last 2808
_journal_paper_doi 10.1021/ol050557p
_journal_volume 7
_journal_year 2005
_chemical_formula_moiety 'C60, C9 Cl9 N'
_chemical_formula_sum 'C69 Cl9 N'
_chemical_formula_weight 1161.75
_chemical_name_common 'Nonachloroazatriquinacene - C60'
_chemical_name_systematic
; 
 ? 
;
_space_group_IT_number 14
_symmetry_cell_setting monoclinic
_symmetry_space_group_name_Hall '-P 2ybc'
_symmetry_space_group_name_H-M 'P 1 21/c 1'
_atom_sites_solution_primary direct
_atom_sites_solution_secondary difmap
_audit_creation_method SHELXL-97
_cell_angle_alpha 90.00
_cell_angle_beta 100.362(2)
_cell_angle_gamma 90.00
_cell_formula_units_Z 4
_cell_length_a 10.1516(5)
_cell_length_b 15.4731(8)
_cell_length_c 26.0575(13)
_cell_measurement_reflns_used 922
_cell_measurement_temperature 90(2)
_cell_measurement_theta_max 31
_cell_measurement_theta_min 2.52
_cell_volume 4026.3(4)
_computing_cell_refinement SMART
_computing_data_collection 'SMART 5.054 (Bruker, 2002)'
_computing_data_reduction 'SAINT 6.45A (Bruker, 2003)'
_computing_molecular_graphics 'SHELXTL 5.1, XP (Sheldrick, 1994)'
_computing_publication_material SHELXL-97
_computing_structure_refinement 'SHELXL-97 (Sheldrick, 1997)'
_computing_structure_solution 'SHELXS-90 (Sheldrick, 1990)'
_diffrn_ambient_temperature 90(2)
_diffrn_detector_area_resol_mean 8.3
_diffrn_measured_fraction_theta_full 0.997
_diffrn_measured_fraction_theta_max 0.997
_diffrn_measurement_device_type 'Bruker SMART 1000'
_diffrn_measurement_method \w
_diffrn_radiation_monochromator graphite
_diffrn_radiation_source 'fine-focus sealed tube'
_diffrn_radiation_type MoK\a
_diffrn_radiation_wavelength 0.71073
_diffrn_reflns_av_R_equivalents 0.0374
_diffrn_reflns_av_sigmaI/netI 0.0365
_diffrn_reflns_limit_h_max 12
_diffrn_reflns_limit_h_min -12
_diffrn_reflns_limit_k_max 17
_diffrn_reflns_limit_k_min -17
_diffrn_reflns_limit_l_max 32
_diffrn_reflns_limit_l_min -32
_diffrn_reflns_number 30228
_diffrn_reflns_theta_full 26.37
_diffrn_reflns_theta_max 26.37
_diffrn_reflns_theta_min 1.54
_diffrn_standards_number 0
_exptl_absorpt_coefficient_mu 0.687
_exptl_absorpt_correction_T_max 0.9346
_exptl_absorpt_correction_T_min 0.766
_exptl_absorpt_correction_type multi-scan
_exptl_absorpt_process_details 'SADBS 2.10 (Sheldrick, 2003)'
_exptl_crystal_colour black
_exptl_crystal_density_diffrn 1.917
_exptl_crystal_density_method 'not measured'
_exptl_crystal_description Prism
_exptl_crystal_F_000 2296
_exptl_crystal_size_max 0.41
_exptl_crystal_size_mid 0.25
_exptl_crystal_size_min 0.10
_refine_diff_density_max 0.444
_refine_diff_density_min -0.282
_refine_diff_density_rms 0.080
_refine_ls_extinction_method none
_refine_ls_goodness_of_fit_ref 1.011
_refine_ls_matrix_type full
_refine_ls_number_parameters 538
_refine_ls_number_reflns 8211
_refine_ls_number_restraints 0
_refine_ls_restrained_S_all 1.011
_refine_ls_R_factor_all 0.0547
_refine_ls_R_factor_gt 0.0383
_refine_ls_shift/su_max 0.002
_refine_ls_shift/su_mean 0.000
_refine_ls_structure_factor_coef Fsqd
_refine_ls_weighting_details 'calc w=1/[\s^2^(Fo^2^)+(0.0626P)^2^+2.4941P] where P=(Fo^2^+2Fc^2^)/3'
_refine_ls_weighting_scheme calc
_refine_ls_wR_factor_gt 0.0998
_refine_ls_wR_factor_ref 0.1109
_reflns_number_gt 6357
_reflns_number_total 8211
_reflns_threshold_expression I>2\s(I)
_cod_data_source_file ol050557psi20050315_052059.cif
_cod_data_source_block dp22
_cod_depositor_comments
;
The following automatic conversions were performed:

'_symmetry_cell_setting' value 'Monoclinic' changed to 'monoclinic'
according to /home/saulius/struct/CIF-dictionaries/cif_core.dic
dictionary named 'cif_core.dic' version 2.4.1 from 2010-06-29.

Automatic conversion script
Id: cif_fix_values 1715 2011-07-08 13:25:40Z adriana 
;
_cod_original_sg_symbol_H-M 'P 21/c'
_cod_database_code 1506566

loop_
_symmetry_equiv_pos_as_xyz
'x, y, z'
'-x, y+1/2, -z+1/2'
'-x, -y, -z'
'x, -y-1/2, z-1/2'

loop_
_atom_site_label
_atom_site_type_symbol
_atom_site_fract_x
_atom_site_fract_y
_atom_site_fract_z
_atom_site_U_iso_or_equiv
_atom_site_adp_type
_atom_site_occupancy
_atom_site_symmetry_multiplicity
_atom_site_calc_flag
_atom_site_refinement_flags
Cl1 Cl 0.18562(6) 0.35163(4) 0.15437(2) 0.01576(14) Uani 1 1 d .
Cl2 Cl 0.19272(6) 0.13450(4) 0.14887(2) 0.01578(14) Uani 1 1 d .
Cl3 Cl 0.51133(6) 0.10250(4) 0.21626(2) 0.01884(15) Uani 1 1 d .
Cl4 Cl 0.43507(6) 0.02649(4) 0.09208(2) 0.01643(14) Uani 1 1 d .
Cl5 Cl 0.65192(6) 0.14362(4) 0.03640(2) 0.01533(14) Uani 1 1 d .
Cl6 Cl 0.80272(6) 0.25655(4) 0.14098(2) 0.01829(15) Uani 1 1 d .
Cl7 Cl 0.63926(6) 0.37452(4) 0.03999(2) 0.01583(14) Uani 1 1 d .
Cl8 Cl 0.41214(6) 0.47354(4) 0.10002(2) 0.01686(14) Uani 1 1 d .
Cl9 Cl 0.50320(6) 0.38911(4) 0.22116(2) 0.01825(15) Uani 1 1 d .
N1 N 0.5482(2) 0.24953(13) 0.16238(8) 0.0137(4) Uani 1 1 d .
C61 C 0.3235(2) 0.28813(17) 0.15691(9) 0.0135(5) Uani 1 1 d .
C62 C 0.3266(2) 0.20248(17) 0.15486(9) 0.0137(5) Uani 1 1 d .
C63 C 0.4679(2) 0.17015(16) 0.15881(9) 0.0125(5) Uani 1 1 d .
C64 C 0.5008(2) 0.12469(17) 0.11170(9) 0.0131(5) Uani 1 1 d .
C65 C 0.5857(2) 0.17107(16) 0.08976(9) 0.0125(5) Uani 1 1 d .
C66 C 0.6226(2) 0.25376(16) 0.11920(9) 0.0128(5) Uani 1 1 d .
C67 C 0.5780(2) 0.33789(17) 0.09269(9) 0.0126(5) Uani 1 1 d .
C68 C 0.4897(2) 0.37756(16) 0.11636(9) 0.0134(5) Uani 1 1 d .
C69 C 0.4620(2) 0.32526(17) 0.16198(9) 0.0136(5) Uani 1 1 d .
C1 C 1.14250(5) 0.02761(2) 0.36772(2) 0.0167(5) Uani 1 1 d G
C2 C 1.26861(5) 0.06416(3) 0.37137(2) 0.0161(5) Uani 1 1 d G
C3 C 1.29817(5) 0.11935(3) 0.329961(19) 0.0165(5) Uani 1 1 d G
C4 C 1.19963(5) 0.13610(3) 0.286791(17) 0.0164(5) Uani 1 1 d G
C5 C 1.06742(5) 0.09816(3) 0.283011(16) 0.0178(5) Uani 1 1 d G
C6 C 1.03931(5) 0.04491(3) 0.322661(19) 0.0171(5) Uani 1 1 d G
C7 C 0.91207(5) 0.05277(3) 0.34014(2) 0.0183(6) Uani 1 1 d G
C8 C 0.93568(5) 0.04036(2) 0.39635(2) 0.0182(5) Uani 1 1 d G
C9 C 1.07802(5) 0.02477(2) 0.41330(2) 0.0166(5) Uani 1 1 d G
C10 C 1.14356(5) 0.05830(3) 0.460441(19) 0.0169(5) Uani 1 1 d G
C11 C 1.27605(5) 0.09594(3) 0.464431(18) 0.0153(5) Uani 1 1 d G
C12 C 1.33747(4) 0.09893(3) 0.42073(2) 0.0154(5) Uani 1 1 d G
C13 C 1.40897(4) 0.17566(3) 0.41000(2) 0.0154(5) Uani 1 1 d G
C14 C 1.38503(4) 0.18837(3) 0.35365(2) 0.0163(5) Uani 1 1 d G
C15 C 1.37046(4) 0.27097(4) 0.333081(19) 0.0167(5) Uani 1 1 d G
C16 C 1.26789(5) 0.28855(3) 0.287781(17) 0.0159(5) Uani 1 1 d G
C17 C 1.18399(5) 0.22267(4) 0.265101(14) 0.0173(5) Uani 1 1 d G
C18 C 1.04211(5) 0.23890(4) 0.248001(12) 0.0168(6) Uani 1 1 d G
C19 C 0.97022(5) 0.16132(3) 0.259201(14) 0.0178(6) Uani 1 1 d G
C20 C 0.84865(5) 0.16933(3) 0.275941(16) 0.0179(5) Uani 1 1 d G
C21 C 0.81901(4) 0.11380(3) 0.317340(19) 0.0185(6) Uani 1 1 d G
C22 C 0.74558(4) 0.16462(3) 0.34948(2) 0.0183(6) Uani 1 1 d G
C23 C 0.76814(4) 0.15240(3) 0.40320(2) 0.0184(6) Uani 1 1 d G
C24 C 0.86538(5) 0.08936(3) 0.42712(2) 0.0182(6) Uani 1 1 d G
C25 C 0.93397(5) 0.12412(3) 0.476350(18) 0.0188(6) Uani 1 1 d G
C26 C 1.06962(5) 0.10889(3) 0.492611(16) 0.0164(5) Uani 1 1 d G
C27 C 1.15634(5) 0.17784(3) 0.516441(13) 0.0160(5) Uani 1 1 d G
C28 C 1.28397(5) 0.16975(3) 0.499081(15) 0.0142(5) Uani 1 1 d G
C29 C 1.35306(4) 0.24359(3) 0.488711(16) 0.0149(5) Uani 1 1 d G
C30 C 1.41705(3) 0.24648(3) 0.443151(19) 0.0147(5) Uani 1 1 d G
C31 C 1.40111(4) 0.33346(3) 0.42162(2) 0.0153(5) Uani 1 1 d G
C32 C 1.37827(4) 0.34527(3) 0.36794(2) 0.0162(5) Uani 1 1 d G
C33 C 1.28129(5) 0.40833(3) 0.34390(2) 0.0160(5) Uani 1 1 d G
C34 C 1.21311(5) 0.37359(3) 0.294501(17) 0.0158(5) Uani 1 1 d G
C35 C 1.07676(5) 0.38889(3) 0.278241(16) 0.0154(5) Uani 1 1 d G
C36 C 0.98969(5) 0.32004(3) 0.254371(13) 0.0170(5) Uani 1 1 d G
C37 C 0.86239(5) 0.32798(3) 0.272121(16) 0.0162(5) Uani 1 1 d G
C38 C 0.79423(4) 0.25466(4) 0.282651(17) 0.0170(6) Uani 1 1 d G
C39 C 0.73017(3) 0.25152(4) 0.32796(2) 0.0195(6) Uani 1 1 d G
C40 C 0.77666(4) 0.22689(4) 0.43785(2) 0.0186(6) Uani 1 1 d G
C41 C 0.87894(5) 0.20921(4) 0.482931(17) 0.0179(6) Uani 1 1 d G
C42 C 0.96235(5) 0.27526(4) 0.505851(15) 0.0183(6) Uani 1 1 d G
C43 C 1.10384(5) 0.25903(3) 0.522851(12) 0.0168(5) Uani 1 1 d G
C44 C 1.17634(5) 0.33622(3) 0.511831(14) 0.0156(5) Uani 1 1 d G
C45 C 1.29795(5) 0.32839(3) 0.495181(16) 0.0157(5) Uani 1 1 d G
C46 C 1.32758(5) 0.38404(3) 0.453701(19) 0.0154(5) Uani 1 1 d G
C47 C 1.23386(5) 0.44488(3) 0.43073(2) 0.0164(5) Uani 1 1 d G
C48 C 1.21040(5) 0.45706(2) 0.37456(2) 0.0167(5) Uani 1 1 d G
C49 C 1.06799(5) 0.47278(2) 0.35771(2) 0.0170(5) Uani 1 1 d G
C50 C 1.00259(5) 0.43962(3) 0.310501(19) 0.0171(5) Uani 1 1 d G
C51 C 0.87040(5) 0.40213(3) 0.306811(18) 0.0171(5) Uani 1 1 d G
C52 C 0.80853(4) 0.39888(3) 0.35024(2) 0.0180(5) Uani 1 1 d G
C53 C 0.73738(4) 0.32219(3) 0.36103(2) 0.0188(6) Uani 1 1 d G
C54 C 0.76161(4) 0.30947(4) 0.41734(2) 0.0203(6) Uani 1 1 d G
C55 C 0.84806(5) 0.37876(3) 0.44116(2) 0.0184(6) Uani 1 1 d G
C56 C 0.94667(5) 0.36190(3) 0.484391(17) 0.0179(6) Uani 1 1 d G
C57 C 1.07875(5) 0.39983(3) 0.488141(17) 0.0177(5) Uani 1 1 d G
C58 C 1.10644(5) 0.45305(2) 0.448231(19) 0.0166(5) Uani 1 1 d G
C59 C 1.00339(5) 0.47019(2) 0.40334(2) 0.0179(5) Uani 1 1 d G
C60 C 0.87709(5) 0.43404(3) 0.39959(2) 0.0179(5) Uani 1 1 d G

loop_
_atom_site_aniso_label
_atom_site_aniso_U_11
_atom_site_aniso_U_22
_atom_site_aniso_U_33
_atom_site_aniso_U_23
_atom_site_aniso_U_13
_atom_site_aniso_U_12
Cl1 0.0149(3) 0.0147(3) 0.0189(3) 0.0009(2) 0.0061(2) 0.0030(2)
Cl2 0.0153(3) 0.0151(3) 0.0180(3) -0.0017(2) 0.0057(2) -0.0037(2)
Cl3 0.0219(3) 0.0191(4) 0.0149(3) 0.0062(2) 0.0019(2) 0.0004(3)
Cl4 0.0178(3) 0.0109(3) 0.0212(3) -0.0012(2) 0.0053(2) -0.0005(2)
Cl5 0.0158(3) 0.0154(3) 0.0159(3) -0.0008(2) 0.0060(2) 0.0021(2)
Cl6 0.0104(3) 0.0254(4) 0.0180(3) -0.0004(2) -0.0004(2) -0.0001(2)
Cl7 0.0173(3) 0.0154(3) 0.0162(3) 0.0010(2) 0.0070(2) -0.0021(2)
Cl8 0.0167(3) 0.0120(3) 0.0229(3) 0.0018(2) 0.0063(2) 0.0009(2)
Cl9 0.0207(3) 0.0189(3) 0.0151(3) -0.0057(2) 0.0033(2) -0.0020(3)
N1 0.0143(10) 0.0146(12) 0.0126(10) 0.0006(8) 0.0034(8) 0.0006(8)
C61 0.0138(12) 0.0162(14) 0.0109(11) 0.0001(10) 0.0037(9) 0.0012(10)
C62 0.0141(12) 0.0164(14) 0.0108(11) 0.0009(9) 0.0031(9) -0.0006(10)
C63 0.0139(12) 0.0105(13) 0.0128(11) 0.0019(9) 0.0012(9) 0.0003(10)
C64 0.0124(12) 0.0132(13) 0.0131(11) -0.0001(9) 0.0006(9) 0.0036(10)
C65 0.0112(11) 0.0142(13) 0.0117(11) -0.0004(9) 0.0008(9) 0.0048(10)
C66 0.0083(11) 0.0170(14) 0.0128(11) 0.0000(9) 0.0015(9) -0.0005(9)
C67 0.0116(12) 0.0135(13) 0.0122(11) -0.0014(9) 0.0011(9) -0.0027(10)
C68 0.0130(12) 0.0115(13) 0.0148(11) 0.0006(10) -0.0002(9) -0.0035(10)
C69 0.0146(12) 0.0131(13) 0.0129(11) -0.0020(10) 0.0017(9) 0.0009(10)
C1 0.0232(14) 0.0087(13) 0.0188(12) -0.0014(10) 0.0058(10) 0.0022(10)
C2 0.0178(13) 0.0120(13) 0.0186(12) -0.0021(10) 0.0036(10) 0.0077(10)
C3 0.0163(13) 0.0158(14) 0.0188(12) -0.0033(10) 0.0071(10) 0.0064(10)
C4 0.0193(13) 0.0184(14) 0.0128(11) -0.0051(10) 0.0062(10) 0.0028(11)
C5 0.0208(13) 0.0174(15) 0.0142(12) -0.0067(10) 0.0006(10) -0.0005(11)
C6 0.0216(13) 0.0110(13) 0.0187(12) -0.0055(10) 0.0034(10) -0.0037(11)
C7 0.0194(13) 0.0133(14) 0.0212(13) -0.0041(10) 0.0014(10) -0.0082(11)
C8 0.0193(13) 0.0130(14) 0.0226(13) 0.0016(10) 0.0046(10) -0.0077(11)
C9 0.0211(13) 0.0066(13) 0.0224(13) 0.0021(10) 0.0045(11) -0.0002(10)
C10 0.0204(13) 0.0128(14) 0.0183(12) 0.0069(10) 0.0054(10) 0.0024(11)
C11 0.0165(12) 0.0124(13) 0.0155(12) 0.0050(10) -0.0015(10) 0.0047(10)
C12 0.0127(12) 0.0137(14) 0.0193(12) 0.0016(10) 0.0011(10) 0.0072(10)
C13 0.0071(11) 0.0193(14) 0.0193(12) -0.0003(10) 0.0015(9) 0.0045(10)
C14 0.0077(11) 0.0242(15) 0.0181(12) 0.0001(11) 0.0053(9) 0.0019(10)
C15 0.0094(12) 0.0230(15) 0.0195(12) 0.0006(11) 0.0079(10) -0.0015(10)
C16 0.0153(12) 0.0226(15) 0.0123(11) 0.0030(10) 0.0090(10) 0.0017(11)
C17 0.0206(13) 0.0226(15) 0.0106(11) -0.0016(10) 0.0076(10) 0.0033(11)
C18 0.0184(13) 0.0252(16) 0.0064(11) -0.0008(10) 0.0015(9) -0.0008(11)
C19 0.0209(13) 0.0199(15) 0.0109(11) -0.0047(10) -0.0016(10) -0.0016(11)
C20 0.0154(12) 0.0220(15) 0.0134(12) -0.0025(10) -0.0051(10) -0.0028(11)
C21 0.0145(12) 0.0188(15) 0.0202(12) -0.0062(11) -0.0025(10) -0.0087(11)
C22 0.0074(11) 0.0229(15) 0.0236(13) 0.0003(11) 0.0003(10) -0.0053(10)
C23 0.0094(12) 0.0217(15) 0.0251(13) 0.0033(11) 0.0057(10) -0.0054(10)
C24 0.0165(13) 0.0172(14) 0.0217(13) 0.0055(11) 0.0051(10) -0.0080(11)
C25 0.0231(14) 0.0177(14) 0.0182(12) 0.0046(10) 0.0107(11) -0.0045(11)
C26 0.0218(13) 0.0140(14) 0.0142(12) 0.0055(10) 0.0058(10) -0.0013(11)
C27 0.0202(13) 0.0192(15) 0.0085(11) 0.0044(10) 0.0027(9) 0.0012(11)
C28 0.0146(12) 0.0161(14) 0.0108(11) 0.0019(9) -0.0006(9) 0.0037(10)
C29 0.0121(12) 0.0184(14) 0.0125(11) 0.0000(10) -0.0023(9) 0.0008(10)
C30 0.0073(11) 0.0189(14) 0.0166(12) 0.0024(10) -0.0016(9) 0.0002(10)
C31 0.0088(11) 0.0148(14) 0.0219(12) -0.0005(10) 0.0012(9) -0.0063(10)
C32 0.0084(11) 0.0188(14) 0.0221(13) 0.0044(11) 0.0043(10) -0.0042(10)
C33 0.0150(12) 0.0152(14) 0.0186(12) 0.0050(10) 0.0056(10) -0.0065(10)
C34 0.0183(13) 0.0178(14) 0.0131(11) 0.0063(10) 0.0074(10) -0.0008(10)
C35 0.0194(13) 0.0148(14) 0.0125(11) 0.0061(10) 0.0042(10) 0.0019(10)
C36 0.0176(13) 0.0239(15) 0.0085(11) 0.0053(10) -0.0007(9) 0.0010(11)
C37 0.0140(12) 0.0198(14) 0.0127(11) 0.0040(10) -0.0037(9) 0.0033(10)
C38 0.0096(12) 0.0218(15) 0.0169(12) -0.0007(10) -0.0047(10) 0.0004(10)
C39 0.0076(12) 0.0260(16) 0.0233(13) 0.0034(11) -0.0012(10) -0.0001(10)
C40 0.0092(12) 0.0258(16) 0.0231(13) 0.0021(11) 0.0093(10) -0.0003(11)
C41 0.0166(13) 0.0230(15) 0.0173(12) 0.0049(11) 0.0114(10) -0.0008(11)
C42 0.0220(14) 0.0227(15) 0.0127(12) 0.0011(10) 0.0097(10) 0.0037(11)
C43 0.0204(13) 0.0231(15) 0.0073(11) -0.0003(10) 0.0039(10) 0.0008(11)
C44 0.0209(13) 0.0161(14) 0.0090(11) -0.0051(10) 0.0003(9) 0.0001(11)
C45 0.0193(13) 0.0144(14) 0.0114(11) -0.0017(10) -0.0026(10) -0.0023(11)
C46 0.0141(12) 0.0145(14) 0.0169(12) -0.0022(10) 0.0007(10) -0.0058(10)
C47 0.0195(13) 0.0084(13) 0.0207(12) -0.0033(10) 0.0024(10) -0.0062(10)
C48 0.0174(13) 0.0116(13) 0.0206(12) 0.0020(10) 0.0026(10) -0.0048(10)
C49 0.0205(13) 0.0086(13) 0.0220(13) 0.0033(10) 0.0045(11) 0.0021(10)
C50 0.0197(13) 0.0134(14) 0.0185(12) 0.0071(10) 0.0043(10) 0.0038(11)
C51 0.0136(12) 0.0169(14) 0.0190(12) 0.0062(10) -0.0022(10) 0.0041(10)
C52 0.0126(12) 0.0166(14) 0.0242(13) 0.0027(11) 0.0020(10) 0.0069(10)
C53 0.0063(11) 0.0259(16) 0.0247(13) 0.0027(11) 0.0041(10) 0.0044(11)
C54 0.0113(12) 0.0280(16) 0.0241(13) 0.0007(12) 0.0098(10) 0.0060(11)
C55 0.0167(13) 0.0183(15) 0.0227(13) -0.0014(11) 0.0105(10) 0.0051(11)
C56 0.0211(14) 0.0200(15) 0.0149(12) -0.0037(10) 0.0093(10) 0.0049(11)
C57 0.0223(13) 0.0149(14) 0.0165(12) -0.0067(10) 0.0052(10) 0.0023(11)
C58 0.0207(13) 0.0117(14) 0.0172(12) -0.0046(10) 0.0031(10) 0.0000(10)
C59 0.0249(14) 0.0080(13) 0.0210(13) 0.0001(10) 0.0050(11) 0.0038(11)
C60 0.0190(13) 0.0139(14) 0.0217(13) -0.0008(10) 0.0060(10) 0.0100(11)

loop_
_atom_type_symbol
_atom_type_description
_atom_type_scat_dispersion_real
_atom_type_scat_dispersion_imag
_atom_type_scat_source
C C 0.0033 0.0016 'International Tables Vol C Tables 4.2.6.8 and 6.1.1.4'
N N 0.0061 0.0033 'International Tables Vol C Tables 4.2.6.8 and 6.1.1.4'
Cl Cl 0.1484 0.1585 'International Tables Vol C Tables 4.2.6.8 and 6.1.1.4'

loop_
_geom_angle_atom_site_label_1
_geom_angle_atom_site_label_2
_geom_angle_atom_site_label_3
_geom_angle
C69 N1 C66 110.46(19)
C69 N1 C63 110.18(19)
C66 N1 C63 110.23(18)
C62 C61 C69 110.9(2)
C62 C61 Cl1 126.89(19)
C69 C61 Cl1 122.2(2)
C61 C62 C63 111.0(2)
C61 C62 Cl2 126.61(19)
C63 C62 Cl2 122.40(19)
N1 C63 C64 103.94(19)
N1 C63 C62 103.8(2)
C64 C63 C62 116.6(2)
N1 C63 Cl3 112.36(16)
C64 C63 Cl3 110.30(17)
C62 C63 Cl3 109.58(16)
C65 C64 C63 110.8(2)
C65 C64 Cl4 127.12(19)
C63 C64 Cl4 122.06(18)
C64 C65 C66 111.2(2)
C64 C65 Cl5 126.8(2)
C66 C65 Cl5 121.95(18)
N1 C66 C65 103.75(19)
N1 C66 C67 103.70(19)
C65 C66 C67 118.3(2)
N1 C66 Cl6 112.98(16)
C65 C66 Cl6 108.95(17)
C67 C66 Cl6 109.04(17)
C68 C67 C66 111.1(2)
C68 C67 Cl7 126.6(2)
C66 C67 Cl7 122.31(18)
C67 C68 C69 110.9(2)
C67 C68 Cl8 127.5(2)
C69 C68 Cl8 121.58(18)
N1 C69 C61 104.1(2)
N1 C69 C68 103.86(19)
C61 C69 C68 116.2(2)
N1 C69 Cl9 112.56(16)
C61 C69 Cl9 110.61(16)
C68 C69 Cl9 109.32(17)
C2 C1 C6 120.2
C2 C1 C9 120.1
C6 C1 C9 107.5
C1 C2 C3 120.1
C1 C2 C12 120.2
C3 C2 C12 108.1
C4 C3 C2 119.8
C4 C3 C14 120.1
C2 C3 C14 108.0
C3 C4 C17 120.0
C3 C4 C5 120.1
C17 C4 C5 108.2
C6 C5 C19 120.2
C6 C5 C4 120.0
C19 C5 C4 107.9
C5 C6 C7 119.8
C5 C6 C1 119.7
C7 C6 C1 108.4
C21 C7 C6 119.8
C21 C7 C8 119.7
C6 C7 C8 108.1
C24 C8 C9 120.1
C24 C8 C7 120.0
C9 C8 C7 107.6
C10 C9 C8 119.9
C10 C9 C1 119.8
C8 C9 C1 108.4
C9 C10 C26 119.8
C9 C10 C11 120.2
C26 C10 C11 108.1
C12 C11 C28 120.0
C12 C11 C10 120.0
C28 C11 C10 107.9
C11 C12 C13 120.0
C11 C12 C2 119.8
C13 C12 C2 108.2
C30 C13 C12 120.2
C30 C13 C14 120.0
C12 C13 C14 107.9
C15 C14 C3 120.1
C15 C14 C13 120.1
C3 C14 C13 107.9
C14 C15 C16 119.9
C14 C15 C32 119.8
C16 C15 C32 108.0
C17 C16 C34 119.8
C17 C16 C15 120.2
C34 C16 C15 107.8
C16 C17 C18 120.1
C16 C17 C4 119.7
C18 C17 C4 108.2
C36 C18 C17 120.1
C36 C18 C19 120.3
C17 C18 C19 107.5
C20 C19 C5 120.2
C20 C19 C18 119.6
C5 C19 C18 108.3
C19 C20 C21 119.7
C19 C20 C38 119.9
C21 C20 C38 108.3
C7 C21 C22 120.1
C7 C21 C20 120.2
C22 C21 C20 107.8
C23 C22 C21 120.0
C23 C22 C39 120.1
C21 C22 C39 108.0
C22 C23 C24 120.1
C22 C23 C40 119.8
C24 C23 C40 107.8
C8 C24 C23 120.0
C8 C24 C25 119.9
C23 C24 C25 108.3
C26 C25 C24 120.0
C26 C25 C41 120.0
C24 C25 C41 107.9
C25 C26 C27 119.9
C25 C26 C10 120.3
C27 C26 C10 107.9
C43 C27 C26 120.1
C43 C27 C28 120.0
C26 C27 C28 108.1
C29 C28 C11 120.0
C29 C28 C27 119.9
C11 C28 C27 108.0
C28 C29 C45 120.2
C28 C29 C30 119.9
C45 C29 C30 107.8
C13 C30 C29 119.9
C13 C30 C31 120.0
C29 C30 C31 108.0
C32 C31 C46 120.1
C32 C31 C30 119.8
C46 C31 C30 108.1
C31 C32 C33 120.2
C31 C32 C15 120.3
C33 C32 C15 107.8
C48 C33 C32 120.0
C48 C33 C34 119.8
C32 C33 C34 108.3
C35 C34 C33 119.8
C35 C34 C16 119.9
C33 C34 C16 108.1
C34 C35 C36 120.1
C34 C35 C50 120.3
C36 C35 C50 107.8
C18 C36 C35 120.0
C18 C36 C37 119.8
C35 C36 C37 108.0
C38 C37 C51 119.9
C38 C37 C36 120.0
C51 C37 C36 108.1
C37 C38 C39 120.3
C37 C38 C20 120.5
C39 C38 C20 107.7
C53 C39 C38 120.0
C53 C39 C22 120.0
C38 C39 C22 108.2
C54 C40 C41 120.1
C54 C40 C23 120.1
C41 C40 C23 107.9
C42 C41 C40 120.1
C42 C41 C25 119.9
C40 C41 C25 108.1
C41 C42 C43 119.9
C41 C42 C56 119.8
C43 C42 C56 108.2
C27 C43 C42 120.2
C27 C43 C44 120.0
C42 C43 C44 107.8
C45 C44 C57 120.3
C45 C44 C43 120.0
C57 C44 C43 108.0
C44 C45 C29 120.0
C44 C45 C46 119.7
C29 C45 C46 108.3
C47 C46 C31 120.0
C47 C46 C45 120.1
C31 C46 C45 107.8
C46 C47 C48 119.7
C46 C47 C58 120.1
C48 C47 C58 108.1
C33 C48 C47 120.1
C33 C48 C49 120.4
C47 C48 C49 107.5
C50 C49 C48 119.8
C50 C49 C59 120.0
C48 C49 C59 108.5
C49 C50 C51 119.8
C49 C50 C35 119.8
C51 C50 C35 108.4
C52 C51 C50 120.6
C52 C51 C37 119.6
C50 C51 C37 107.7
C51 C52 C53 120.2
C51 C52 C60 119.5
C53 C52 C60 108.2
C39 C53 C52 120.0
C39 C53 C54 120.0
C52 C53 C54 107.9
C40 C54 C55 120.0
C40 C54 C53 120.1
C55 C54 C53 108.1
C56 C55 C60 120.1
C56 C55 C54 120.0
C60 C55 C54 107.7
C55 C56 C42 119.9
C55 C56 C57 120.0
C42 C56 C57 108.2
C58 C57 C56 119.8
C58 C57 C44 120.2
C56 C57 C44 107.8
C57 C58 C59 119.9
C57 C58 C47 119.6
C59 C58 C47 108.5
C60 C59 C58 120.5
C60 C59 C49 120.0
C58 C59 C49 107.4
C59 C60 C55 119.6
C59 C60 C52 120.2
C55 C60 C52 108.1

loop_
_geom_bond_atom_site_label_1
_geom_bond_atom_site_label_2
_geom_bond_distance
Cl1 C61 1.702(2)
Cl2 C62 1.703(3)
Cl3 C63 1.815(2)
Cl4 C64 1.701(3)
Cl5 C65 1.704(2)
Cl6 C66 1.815(2)
Cl7 C67 1.703(2)
Cl8 C68 1.699(3)
Cl9 C69 1.816(2)
N1 C69 1.462(3)
N1 C66 1.465(3)
N1 C63 1.468(3)
C61 C62 1.327(4)
C61 C69 1.502(3)
C62 C63 1.505(3)
C63 C64 1.503(3)
C64 C65 1.327(3)
C65 C66 1.504(3)
C66 C67 1.505(3)
C67 C68 1.327(3)
C68 C69 1.506(3)
C1 C2 1.3871
C1 C6 1.4509
C1 C9 1.4563
C2 C3 1.4492
C2 C12 1.4522
C3 C4 1.3887
C3 C14 1.4503
C4 C17 1.4514
C4 C5 1.4519
C5 C6 1.3906
C5 C19 1.4469
C6 C7 1.4500
C7 C21 1.3911
C7 C8 1.4537
C8 C24 1.3903
C8 C9 1.4532
C9 C10 1.3881
C10 C26 1.4509
C10 C11 1.4521
C11 C12 1.3939
C11 C28 1.4491
C12 C13 1.4449
C13 C30 1.3886
C13 C14 1.4579
C14 C15 1.3835
C15 C16 1.4524
C15 C32 1.4585
C16 C17 1.3902
C16 C34 1.4513
C17 C18 1.4509
C18 C36 1.3852
C18 C19 1.4613
C19 C20 1.3865
C20 C21 1.4524
C20 C38 1.4539
C21 C22 1.4491
C22 C23 1.3901
C22 C39 1.4544
C23 C24 1.4467
C23 C40 1.4571
C24 C25 1.4486
C25 C26 1.3862
C25 C41 1.4524
C26 C27 1.4499
C27 C43 1.3864
C27 C28 1.4525
C28 C29 1.3923
C29 C45 1.4481
C29 C30 1.4529
C30 C31 1.4559
C31 C32 1.3882
C31 C46 1.4467
C32 C33 1.4463
C33 C48 1.3898
C33 C34 1.4507
C34 C35 1.3930
C35 C36 1.4510
C35 C50 1.4551
C36 C37 1.4540
C37 C38 1.3818
C37 C51 1.4538
C38 C39 1.4476
C39 C53 1.3860
C40 C54 1.3829
C40 C41 1.4471
C41 C42 1.3915
C42 C43 1.4469
C42 C56 1.4502
C43 C44 1.4583
C44 C45 1.3855
C44 C57 1.4530
C45 C46 1.4550
C46 C47 1.3946
C47 C48 1.4523
C47 C58 1.4523
C48 C49 1.4538
C49 C50 1.3869
C49 C59 1.4580
C50 C51 1.4492
C51 C52 1.3905
C52 C53 1.4429
C52 C60 1.4533
C53 C54 1.4568
C54 C55 1.4522
C55 C56 1.3905
C55 C60 1.4514
C56 C57 1.4507
C57 C58 1.3942
C58 C59 1.4466
C59 C60 1.3861

loop_
_geom_torsion_atom_site_label_1
_geom_torsion_atom_site_label_2
_geom_torsion_atom_site_label_3
_geom_torsion_atom_site_label_4
_geom_torsion
C69 C61 C62 C63 0.6(3)
Cl1 C61 C62 C63 -179.44(17)
C69 C61 C62 Cl2 -179.70(17)
Cl1 C61 C62 Cl2 0.3(3)
C69 N1 C63 C64 123.80(19)
C66 N1 C63 C64 1.6(2)
C69 N1 C63 C62 1.3(2)
C66 N1 C63 C62 -120.8(2)
C69 N1 C63 Cl3 -116.95(18)
C66 N1 C63 Cl3 120.88(18)
C61 C62 C63 N1 -1.2(2)
Cl2 C62 C63 N1 179.07(16)
C61 C62 C63 C64 -114.8(2)
Cl2 C62 C63 C64 65.5(3)
C61 C62 C63 Cl3 119.02(19)
Cl2 C62 C63 Cl3 -60.7(2)
N1 C63 C64 C65 -1.3(3)
C62 C63 C64 C65 112.2(2)
Cl3 C63 C64 C65 -121.9(2)
N1 C63 C64 Cl4 178.11(16)
C62 C63 C64 Cl4 -68.4(3)
Cl3 C63 C64 Cl4 57.5(2)
C63 C64 C65 C66 0.5(3)
Cl4 C64 C65 C66 -178.90(18)
C63 C64 C65 Cl5 178.78(17)
Cl4 C64 C65 Cl5 -0.6(4)
C69 N1 C66 C65 -123.4(2)
C63 N1 C66 C65 -1.4(2)
C69 N1 C66 C67 0.9(2)
C63 N1 C66 C67 122.9(2)
C69 N1 C66 Cl6 118.78(19)
C63 N1 C66 Cl6 -119.22(18)
C64 C65 C66 N1 0.6(3)
Cl5 C65 C66 N1 -177.85(16)
C64 C65 C66 C67 -113.6(2)
Cl5 C65 C66 C67 68.0(3)
C64 C65 C66 Cl6 121.16(19)
Cl5 C65 C66 Cl6 -57.3(2)
N1 C66 C67 C68 -0.3(3)
C65 C66 C67 C68 113.9(2)
Cl6 C66 C67 C68 -120.9(2)
N1 C66 C67 Cl7 178.60(16)
C65 C66 C67 Cl7 -67.2(3)
Cl6 C66 C67 Cl7 58.0(2)
C66 C67 C68 C69 -0.3(3)
Cl7 C67 C68 C69 -179.21(17)
C66 C67 C68 Cl8 -179.78(18)
Cl7 C67 C68 Cl8 1.4(4)
C66 N1 C69 C61 121.0(2)
C63 N1 C69 C61 -1.0(2)
C66 N1 C69 C68 -1.1(2)
C63 N1 C69 C68 -123.1(2)
C66 N1 C69 Cl9 -119.18(18)
C63 N1 C69 Cl9 118.79(18)
C62 C61 C69 N1 0.3(3)
Cl1 C61 C69 N1 -179.71(16)
C62 C61 C69 C68 113.8(2)
Cl1 C61 C69 C68 -66.2(3)
C62 C61 C69 Cl9 -120.85(19)
Cl1 C61 C69 Cl9 59.1(2)
C67 C68 C69 N1 0.9(3)
Cl8 C68 C69 N1 -179.67(16)
C67 C68 C69 C61 -112.8(2)
Cl8 C68 C69 C61 66.7(3)
C67 C68 C69 Cl9 121.2(2)
Cl8 C68 C69 Cl9 -59.3(2)
C6 C1 C2 C3 -0.4
C9 C1 C2 C3 -138.1
C6 C1 C2 C12 138.3
C9 C1 C2 C12 0.6
C1 C2 C3 C4 0.5
C12 C2 C3 C4 -142.7
C1 C2 C3 C14 143.1
C12 C2 C3 C14 -0.1
C2 C3 C4 C17 138.4
C14 C3 C4 C17 0.4
C2 C3 C4 C5 -0.2
C14 C3 C4 C5 -138.3
C3 C4 C5 C6 0.0
C17 C4 C5 C6 -143.0
C3 C4 C5 C19 142.8
C17 C4 C5 C19 -0.2
C19 C5 C6 C7 0.0
C4 C5 C6 C7 138.3
C19 C5 C6 C1 -138.2
C4 C5 C6 C1 0.1
C2 C1 C6 C5 0.2
C9 C1 C6 C5 142.5
C2 C1 C6 C7 -142.3
C9 C1 C6 C7 0.0
C5 C6 C7 C21 -0.3
C1 C6 C7 C21 142.1
C5 C6 C7 C8 -142.4
C1 C6 C7 C8 0.0
C21 C7 C8 C24 0.0
C6 C7 C8 C24 142.2
C21 C7 C8 C9 -142.2
C6 C7 C8 C9 0.0
C24 C8 C9 C10 0.5
C7 C8 C9 C10 142.7
C24 C8 C9 C1 -142.2
C7 C8 C9 C1 0.1
C2 C1 C9 C10 -0.4
C6 C1 C9 C10 -142.8
C2 C1 C9 C8 142.3
C6 C1 C9 C8 -0.1
C8 C9 C10 C26 -0.1
C1 C9 C10 C26 138.4
C8 C9 C10 C11 -138.6
C1 C9 C10 C11 -0.1
C9 C10 C11 C12 0.4
C26 C10 C11 C12 -142.4
C9 C10 C11 C28 142.8
C26 C10 C11 C28 0.0
C28 C11 C12 C13 0.0
C10 C11 C12 C13 137.9
C28 C11 C12 C2 -138.1
C10 C11 C12 C2 -0.1
C1 C2 C12 C11 -0.4
C3 C2 C12 C11 142.7
C1 C2 C12 C13 -142.9
C3 C2 C12 C13 0.3
C11 C12 C13 C30 0.2
C2 C12 C13 C30 142.5
C11 C12 C13 C14 -142.7
C2 C12 C13 C14 -0.3
C4 C3 C14 C15 -0.4
C2 C3 C14 C15 -142.9
C4 C3 C14 C13 142.4
C2 C3 C14 C13 -0.1
C30 C13 C14 C15 0.1
C12 C13 C14 C15 143.0
C30 C13 C14 C3 -142.7
C12 C13 C14 C3 0.2
C3 C14 C15 C16 0.1
C13 C14 C15 C16 -138.2
C3 C14 C15 C32 137.9
C13 C14 C15 C32 -0.4
C14 C15 C16 C17 0.2
C32 C15 C16 C17 -142.0
C14 C15 C16 C34 142.5
C32 C15 C16 C34 0.3
C34 C16 C17 C18 0.2
C15 C16 C17 C18 138.1
C34 C16 C17 C4 -138.1
C15 C16 C17 C4 -0.2
C3 C4 C17 C16 -0.1
C5 C4 C17 C16 143.0
C3 C4 C17 C18 -142.8
C5 C4 C17 C18 0.2
C16 C17 C18 C36 -0.2
C4 C17 C18 C36 142.3
C16 C17 C18 C19 -142.7
C4 C17 C18 C19 -0.2
C6 C5 C19 C20 0.3
C4 C5 C19 C20 -142.5
C6 C5 C19 C18 142.8
C4 C5 C19 C18 0.1
C36 C18 C19 C20 0.4
C17 C18 C19 C20 142.9
C36 C18 C19 C5 -142.4
C17 C18 C19 C5 0.0
C5 C19 C20 C21 -0.3
C18 C19 C20 C21 -138.7
C5 C19 C20 C38 137.9
C18 C19 C20 C38 -0.5
C6 C7 C21 C22 -138.0
C8 C7 C21 C22 -0.2
C6 C7 C21 C20 0.3
C8 C7 C21 C20 138.1
C19 C20 C21 C7 0.0
C38 C20 C21 C7 -142.5
C19 C20 C21 C22 142.8
C38 C20 C21 C22 0.3
C7 C21 C22 C23 0.0
C20 C21 C22 C23 -142.8
C7 C21 C22 C39 142.7
C20 C21 C22 C39 -0.1
C21 C22 C23 C24 0.4
C39 C22 C23 C24 -137.9
C21 C22 C23 C40 138.1
C39 C22 C23 C40 -0.2
C9 C8 C24 C23 137.9
C7 C8 C24 C23 0.3
C9 C8 C24 C25 -0.6
C7 C8 C24 C25 -138.2
C22 C23 C24 C8 -0.5
C40 C23 C24 C8 -142.7
C22 C23 C24 C25 142.3
C40 C23 C24 C25 0.1
C8 C24 C25 C26 0.3
C23 C24 C25 C26 -142.6
C8 C24 C25 C41 142.8
C23 C24 C25 C41 0.0
C24 C25 C26 C27 138.4
C41 C25 C26 C27 0.3
C24 C25 C26 C10 0.1
C41 C25 C26 C10 -137.9
C9 C10 C26 C25 -0.2
C11 C10 C26 C25 142.7
C9 C10 C26 C27 -142.9
C11 C10 C26 C27 0.1
C25 C26 C27 C43 -0.2
C10 C26 C27 C43 142.6
C25 C26 C27 C28 -142.9
C10 C26 C27 C28 -0.1
C12 C11 C28 C29 -0.1
C10 C11 C28 C29 -142.5
C12 C11 C28 C27 142.3
C10 C11 C28 C27 -0.1
C43 C27 C28 C29 -0.3
C26 C27 C28 C29 142.6
C43 C27 C28 C11 -142.7
C26 C27 C28 C11 0.1
C11 C28 C29 C45 138.0
C27 C28 C29 C45 0.0
C11 C28 C29 C30 0.0
C27 C28 C29 C30 -138.0
C12 C13 C30 C29 -0.2
C14 C13 C30 C29 138.2
C12 C13 C30 C31 -138.2
C14 C13 C30 C31 0.2
C28 C29 C30 C13 0.1
C45 C29 C30 C13 -142.4
C28 C29 C30 C31 142.6
C45 C29 C30 C31 0.0
C13 C30 C31 C32 -0.2
C29 C30 C31 C32 -142.6
C13 C30 C31 C46 142.4
C29 C30 C31 C46 0.0
C46 C31 C32 C33 0.2
C30 C31 C32 C33 138.4
C46 C31 C32 C15 -138.3
C30 C31 C32 C15 -0.1
C14 C15 C32 C31 0.4
C16 C15 C32 C31 142.7
C14 C15 C32 C33 -142.6
C16 C15 C32 C33 -0.3
C31 C32 C33 C48 -0.2
C15 C32 C33 C48 142.8
C31 C32 C33 C34 -142.9
C15 C32 C33 C34 0.2
C48 C33 C34 C35 -0.4
C32 C33 C34 C35 142.3
C48 C33 C34 C16 -142.7
C32 C33 C34 C16 0.0
C17 C16 C34 C35 0.0
C15 C16 C34 C35 -142.5
C17 C16 C34 C33 142.3
C15 C16 C34 C33 -0.2
C33 C34 C35 C36 -138.2
C16 C34 C35 C36 -0.3
C33 C34 C35 C50 0.1
C16 C34 C35 C50 138.0
C17 C18 C36 C35 -0.1
C19 C18 C36 C35 137.7
C17 C18 C36 C37 -138.0
C19 C18 C36 C37 -0.2
C34 C35 C36 C18 0.3
C50 C35 C36 C18 -142.6
C34 C35 C36 C37 142.6
C50 C35 C36 C37 -0.3
C18 C36 C37 C38 0.1
C35 C36 C37 C38 -142.2
C18 C36 C37 C51 142.6
C35 C36 C37 C51 0.3
C51 C37 C38 C39 0.3
C36 C37 C38 C39 138.5
C51 C37 C38 C20 -138.4
C36 C37 C38 C20 -0.2
C19 C20 C38 C37 0.4
C21 C20 C38 C37 142.8
C19 C20 C38 C39 -142.8
C21 C20 C38 C39 -0.4
C37 C38 C39 C53 -0.2
C20 C38 C39 C53 143.2
C37 C38 C39 C22 -143.0
C20 C38 C39 C22 0.4
C23 C22 C39 C53 -0.3
C21 C22 C39 C53 -143.0
C23 C22 C39 C38 142.5
C21 C22 C39 C38 -0.2
C22 C23 C40 C54 0.4
C24 C23 C40 C54 142.7
C22 C23 C40 C41 -142.4
C24 C23 C40 C41 -0.1
C54 C40 C41 C42 0.1
C23 C40 C41 C42 142.9
C54 C40 C41 C25 -142.7
C23 C40 C41 C25 0.1
C26 C25 C41 C42 -0.4
C24 C25 C41 C42 -142.9
C26 C25 C41 C40 142.5
C24 C25 C41 C40 0.0
C40 C41 C42 C43 -138.2
C25 C41 C42 C43 0.3
C40 C41 C42 C56 -0.1
C25 C41 C42 C56 138.4
C26 C27 C43 C42 0.1
C28 C27 C43 C42 138.5
C26 C27 C43 C44 -138.0
C28 C27 C43 C44 0.4
C41 C42 C43 C27 -0.1
C56 C42 C43 C27 -142.6
C41 C42 C43 C44 142.4
C56 C42 C43 C44 0.0
C27 C43 C44 C45 -0.3
C42 C43 C44 C45 -142.9
C27 C43 C44 C57 142.8
C42 C43 C44 C57 0.1
C57 C44 C45 C29 -138.5
C43 C44 C45 C29 0.0
C57 C44 C45 C46 -0.2
C43 C44 C45 C46 138.4
C28 C29 C45 C44 0.1
C30 C29 C45 C44 142.6
C28 C29 C45 C46 -142.4
C30 C29 C45 C46 0.0
C32 C31 C46 C47 -0.1
C30 C31 C46 C47 -142.6
C32 C31 C46 C45 142.5
C30 C31 C46 C45 0.0
C44 C45 C46 C47 -0.1
C29 C45 C46 C47 142.6
C44 C45 C46 C31 -142.7
C29 C45 C46 C31 0.0
C31 C46 C47 C48 0.1
C45 C46 C47 C48 -138.0
C31 C46 C47 C58 138.3
C45 C46 C47 C58 0.2
C32 C33 C48 C47 0.2
C34 C33 C48 C47 138.5
C32 C33 C48 C49 -137.8
C34 C33 C48 C49 0.6
C46 C47 C48 C33 -0.1
C58 C47 C48 C33 -142.7
C46 C47 C48 C49 142.6
C58 C47 C48 C49 0.0
C33 C48 C49 C50 -0.6
C47 C48 C49 C50 -143.2
C33 C48 C49 C59 142.5
C47 C48 C49 C59 -0.1
C48 C49 C50 C51 138.6
C59 C49 C50 C51 -0.3
C48 C49 C50 C35 0.3
C59 C49 C50 C35 -138.5
C34 C35 C50 C49 -0.1
C36 C35 C50 C49 142.7
C34 C35 C50 C51 -142.6
C36 C35 C50 C51 0.3
C49 C50 C51 C52 -0.2
C35 C50 C51 C52 142.3
C49 C50 C51 C37 -142.6
C35 C50 C51 C37 -0.1
C38 C37 C51 C52 -0.4
C36 C37 C51 C52 -143.0
C38 C37 C51 C50 142.4
C36 C37 C51 C50 -0.1
C50 C51 C52 C53 -137.7
C37 C51 C52 C53 0.4
C50 C51 C52 C60 0.4
C37 C51 C52 C60 138.5
C38 C39 C53 C52 0.1
C22 C39 C53 C52 138.6
C38 C39 C53 C54 -137.9
C22 C39 C53 C54 0.6
C51 C52 C53 C39 -0.2
C60 C52 C53 C39 -142.5
C51 C52 C53 C54 142.3
C60 C52 C53 C54 0.0
C41 C40 C54 C55 -0.3
C23 C40 C54 C55 -138.6
C41 C40 C54 C53 138.2
C23 C40 C54 C53 -0.1
C39 C53 C54 C40 -0.4
C52 C53 C54 C40 -142.9
C39 C53 C54 C55 142.5
C52 C53 C54 C55 0.0
C40 C54 C55 C56 0.5
C53 C54 C55 C56 -142.4
C40 C54 C55 C60 142.9
C53 C54 C55 C60 0.0
C60 C55 C56 C42 -138.2
C54 C55 C56 C42 -0.5
C60 C55 C56 C57 0.2
C54 C55 C56 C57 138.0
C41 C42 C56 C55 0.3
C43 C42 C56 C55 142.7
C41 C42 C56 C57 -142.6
C43 C42 C56 C57 -0.1
C55 C56 C57 C58 -0.1
C42 C56 C57 C58 142.7
C55 C56 C57 C44 -142.6
C42 C56 C57 C44 0.2
C45 C44 C57 C58 0.4
C43 C44 C57 C58 -142.5
C45 C44 C57 C56 142.7
C43 C44 C57 C56 -0.2
C56 C57 C58 C59 0.0
C44 C57 C58 C59 137.9
C56 C57 C58 C47 -138.2
C44 C57 C58 C47 -0.4
C46 C47 C58 C57 0.1
C48 C47 C58 C57 142.6
C46 C47 C58 C59 -142.4
C48 C47 C58 C59 0.1
C57 C58 C59 C60 -0.1
C47 C58 C59 C60 142.3
C57 C58 C59 C49 -142.5
C47 C58 C59 C49 -0.1
C50 C49 C59 C60 0.5
C48 C49 C59 C60 -142.5
C50 C49 C59 C58 143.1
C48 C49 C59 C58 0.1
C58 C59 C60 C55 0.2
C49 C59 C60 C55 138.0
C58 C59 C60 C52 -138.0
C49 C59 C60 C52 -0.2
C56 C55 C60 C59 -0.3
C54 C55 C60 C59 -142.6
C56 C55 C60 C52 142.4
C54 C55 C60 C52 0.0
C51 C52 C60 C59 -0.3
C53 C52 C60 C59 142.4
C51 C52 C60 C55 -142.7
C53 C52 C60 C55 0.0
